data_7236807
loop_
_publ_author_name
'Srivastava, Anant Kumar'
'Vijayakanth, Thangavel'
'Divya, Pillutla'
'Praveenkumar, B.'
'Steiner, Alexander'
'Boomishankar, Ramamoorthy'

_publ_section_title
;
 Altering polarization attributes in ferroelectric metallo-cavitands by
 varying hydrated alkali-metal guest cations
;
_journal_issue 29
_journal_name_full 'Journal of Materials Chemistry C'
_journal_page_first 7352
_journal_paper_doi 10.1039/C7TC01758H
_journal_volume 5
_journal_year 2017
_chemical_absolute_configuration unk
_chemical_formula_sum 'C128 H183 Li N41 Ni4 O66.5 P8'
_chemical_formula_weight 3849.68
_space_group_crystal_system tetragonal
_space_group_IT_number 97
_space_group_name_Hall 'I 4 2'
_space_group_name_H-M_alt 'I 4 2 2'
_atom_sites_solution_hydrogens geom
_audit_creation_method SHELXL-2014/7
_audit_update_record
;
2017-04-12 deposited with the CCDC.
2017-07-05 downloaded from the CCDC.
;
_cell_angle_alpha 90
_cell_angle_beta 90
_cell_angle_gamma 90
_cell_formula_units_Z 2
_cell_length_a 24.222(7)
_cell_length_b 24.222(7)
_cell_length_c 17.620(4)
_cell_measurement_reflns_used 2951
_cell_measurement_temperature 100(2)
_cell_measurement_theta_max 17.73
_cell_measurement_theta_min 2.21
_cell_volume 10338(5)
_computing_cell_refinement 'Bruker SAINT'
_computing_data_collection 'Bruker APEX2'
_computing_data_reduction 'Bruker SAINT'
_computing_molecular_graphics 'Bruker SHELXTL'
_computing_publication_material 'Bruker SHELXTL'
_computing_structure_refinement 'SHELXL-2014 (Sheldrick 2014)'
_computing_structure_solution 'SHELXS-97 (Sheldrick 2008)'
_diffrn_ambient_temperature 100(2)
_diffrn_measured_fraction_theta_full 0.999
_diffrn_measured_fraction_theta_max 0.996
_diffrn_measurement_device_type 'Bruker APEX-II CCD'
_diffrn_measurement_method 'Omega and phi scans'
_diffrn_radiation_type MoK\a
_diffrn_radiation_wavelength 0.71073
_diffrn_reflns_av_R_equivalents 0.1493
_diffrn_reflns_av_unetI/netI 0.0925
_diffrn_reflns_Laue_measured_fraction_full 0.999
_diffrn_reflns_Laue_measured_fraction_max 0.996
_diffrn_reflns_limit_h_max 30
_diffrn_reflns_limit_h_min -32
_diffrn_reflns_limit_k_max 32
_diffrn_reflns_limit_k_min -32
_diffrn_reflns_limit_l_max 18
_diffrn_reflns_limit_l_min -23
_diffrn_reflns_number 53788
_diffrn_reflns_point_group_measured_fraction_full 1.000
_diffrn_reflns_point_group_measured_fraction_max 0.996
_diffrn_reflns_theta_full 25.242
_diffrn_reflns_theta_max 28.458
_diffrn_reflns_theta_min 1.429
_diffrn_source 'fine-focus sealed tube'
_exptl_absorpt_coefficient_mu 0.505
_exptl_absorpt_correction_T_max 0.7457
_exptl_absorpt_correction_T_min 0.6869
_exptl_absorpt_correction_type multi-scan
_exptl_absorpt_process_details SADABS
_exptl_crystal_colour 'light blue'
_exptl_crystal_density_diffrn 1.237
_exptl_crystal_density_method 'not measured'
_exptl_crystal_description block
_exptl_crystal_F_000 4010
_exptl_crystal_preparation ', Ferroelectric and Dielectric'
_exptl_crystal_recrystallization_method 'Re-crystallisation from solvent: Methanol and water'
_exptl_crystal_size_max 0.14
_exptl_crystal_size_mid 0.10
_exptl_crystal_size_min 0.09
_refine_diff_density_max 0.544
_refine_diff_density_min -0.290
_refine_diff_density_rms 0.061
_refine_ls_abs_structure_details
;
 Flack x determined using 846 quotients [(I+)-(I-)]/[(I+)+(I-)]
 (Parsons, Flack and Wagner, Acta Cryst. B69 (2013) 249-259).
;
_refine_ls_abs_structure_Flack 0.048(17)
_refine_ls_extinction_method none
_refine_ls_goodness_of_fit_ref 0.996
_refine_ls_hydrogen_treatment constr
_refine_ls_matrix_type full
_refine_ls_number_parameters 220
_refine_ls_number_reflns 6535
_refine_ls_number_restraints 63
_refine_ls_restrained_S_all 0.993
_refine_ls_R_factor_all 0.1889
_refine_ls_R_factor_gt 0.0693
_refine_ls_shift/su_max 0.002
_refine_ls_shift/su_mean 0.000
_refine_ls_structure_factor_coef Fsqd
_refine_ls_weighting_details 'w=1/[\s^2^(Fo^2^)+(0.1234P)^2^] where P=(Fo^2^+2Fc^2^)/3'
_refine_ls_weighting_scheme calc
_refine_ls_wR_factor_gt 0.1823
_refine_ls_wR_factor_ref 0.2468
_reflns_Friedel_coverage 0.802
_reflns_Friedel_fraction_full 1.000
_reflns_Friedel_fraction_max 0.995
_reflns_number_gt 2652
_reflns_number_total 6535
_reflns_threshold_expression 'I > 2\s(I)'
_cod_data_source_file c7tc01758h2.cif
_cod_data_source_block compound_Hy-Li_1_sq
_cod_original_cell_volume 10337(6)
_cod_original_formula_sum 'C128 H183 Li N41 Ni4 O66.50 P8'
_cod_database_code 7236807
_shelx_shelxl_version_number 2014/7
_shelx_space_group_comment
;
The symmetry employed for this shelxl refinement is uniquely defined
by the following loop, which should always be used as a source of
symmetry information in preference to the above space-group names.
They are only intended as comments.
;

loop_
_space_group_symop_operation_xyz
'x, y, z'
'-x, -y, z'
'-y, x, z'
'y, -x, z'
'-x, y, -z'
'x, -y, -z'
'y, x, -z'
'-y, -x, -z'
'x+1/2, y+1/2, z+1/2'
'-x+1/2, -y+1/2, z+1/2'
'-y+1/2, x+1/2, z+1/2'
'y+1/2, -x+1/2, z+1/2'
'-x+1/2, y+1/2, -z+1/2'
'x+1/2, -y+1/2, -z+1/2'
'y+1/2, x+1/2, -z+1/2'
'-y+1/2, -x+1/2, -z+1/2'

loop_
_atom_site_label
_atom_site_type_symbol
_atom_site_fract_x
_atom_site_fract_y
_atom_site_fract_z
_atom_site_U_iso_or_equiv
_atom_site_adp_type
_atom_site_occupancy
_atom_site_site_symmetry_order
_atom_site_calc_flag
_atom_site_refinement_flags_posn
_atom_site_refinement_flags_adp
_atom_site_refinement_flags_occupancy
_atom_site_disorder_assembly
_atom_site_disorder_group
Ni1 Ni 0.76043(5) 0.5000 0.5000 0.0740(5) Uani 1 2 d S T P . .
O2 O 0.6737(3) 0.5000 0.5000 0.0743(17) Uani 1 2 d S T P . .
O3 O 0.8471(3) 0.5000 0.5000 0.109(3) Uani 1 2 d S T P . .
P1 P 0.64204(11) 0.36005(11) 0.28961(10) 0.0842(7) Uani 1 1 d . . . . .
O1 O 0.6103(3) 0.3966(3) 0.3372(3) 0.0944(17) Uani 1 1 d . . . . .
N1 N 0.6854(4) 0.3245(4) 0.3384(3) 0.099(2) Uani 1 1 d . . . . .
H1A H 0.6857 0.2888 0.3290 0.119 Uiso 1 1 calc R U . . .
C11 C 0.7238(4) 0.3430(4) 0.3956(4) 0.078(2) Uani 1 1 d . . . . .
C12 C 0.7241(4) 0.3974(4) 0.4153(4) 0.078(2) Uani 1 1 d . . . . .
H12 H 0.7003 0.4225 0.3897 0.094 Uiso 1 1 calc R U . . .
N13 N 0.7591(3) 0.4169(3) 0.4727(4) 0.0776(19) Uani 1 1 d . . . . .
C14 C 0.7935(3) 0.3798(4) 0.4999(6) 0.084(2) Uani 1 1 d . . . . .
H14 H 0.8207 0.3923 0.5348 0.101 Uiso 1 1 calc R U . . .
C15 C 0.7935(4) 0.3273(4) 0.4830(6) 0.097(3) Uani 1 1 d . . . . .
H15 H 0.8173 0.3026 0.5093 0.116 Uiso 1 1 calc R U . . .
C16 C 0.7590(4) 0.3076(4) 0.4272(5) 0.089(3) Uani 1 1 d . . . . .
H16 H 0.7602 0.2701 0.4117 0.107 Uiso 1 1 calc R U . . .
N2 N 0.6080(4) 0.3110(4) 0.2462(4) 0.099(3) Uani 1 1 d . . . . .
H2A H 0.6146 0.3071 0.1974 0.118 Uiso 1 1 calc R U . . .
C21 C 0.5698(4) 0.2749(4) 0.2779(5) 0.080(2) Uani 1 1 d . . . . .
C22 C 0.5556(4) 0.2739(4) 0.3541(5) 0.075(2) Uani 1 1 d . . . . .
H22 H 0.5719 0.3005 0.3869 0.090 Uiso 1 1 calc R U . . .
N23 N 0.5205(3) 0.2380(3) 0.3838(4) 0.079(2) Uani 1 1 d . . . . .
C24 C 0.4932(4) 0.2021(3) 0.3377(4) 0.072(2) Uani 1 1 d . . . . .
H24 H 0.4651 0.1786 0.3569 0.086 Uiso 1 1 calc R U . . .
C25 C 0.5087(5) 0.2013(4) 0.2585(5) 0.098(3) Uani 1 1 d . . . . .
H25 H 0.4934 0.1739 0.2261 0.117 Uiso 1 1 calc R U . . .
C26 C 0.5436(4) 0.2376(4) 0.2300(5) 0.084(2) Uani 1 1 d . . . . .
H26 H 0.5508 0.2382 0.1771 0.101 Uiso 1 1 calc R U . . .
C1 C 0.6661(8) 0.4032(9) 0.2178(11) 0.084(6) Uiso 0.50(2) 1 d D U P A 1
C2 C 0.7153(10) 0.3866(9) 0.1837(10) 0.085(6) Uiso 0.50(2) 1 d D U P A 1
H2 H 0.7349 0.3556 0.2028 0.102 Uiso 0.50(2) 1 calc R U P A 1
C3 C 0.7367(10) 0.4173(9) 0.1181(11) 0.089(6) Uiso 0.50(2) 1 d D U P A 1
H3 H 0.7696 0.4070 0.0924 0.107 Uiso 0.50(2) 1 calc R U P A 1
C4 C 0.7058(10) 0.4613(9) 0.0970(13) 0.097(7) Uiso 0.50(2) 1 d D U P A 1
H4 H 0.7188 0.4814 0.0544 0.116 Uiso 0.50(2) 1 calc R U P A 1
C5 C 0.6578(10) 0.4807(9) 0.1297(11) 0.109(8) Uiso 0.50(2) 1 d D U P A 1
H5 H 0.6397 0.5128 0.1112 0.131 Uiso 0.50(2) 1 calc R U P A 1
C6 C 0.6360(11) 0.4493(10) 0.1943(13) 0.120(8) Uiso 0.50(2) 1 d D U P A 1
H6 H 0.6028 0.4599 0.2191 0.143 Uiso 0.50(2) 1 calc R U P A 1
C1' C 0.6833(9) 0.3889(8) 0.2130(11) 0.075(5) Uiso 0.50(2) 1 d D U P A 2
C2' C 0.7354(10) 0.3709(10) 0.1939(12) 0.097(7) Uiso 0.50(2) 1 d D U P A 2
H2' H 0.7529 0.3416 0.2206 0.116 Uiso 0.50(2) 1 calc R U P A 2
C3' C 0.7626(10) 0.3989(10) 0.1307(11) 0.105(7) Uiso 0.50(2) 1 d D U P A 2
H3' H 0.7983 0.3876 0.1146 0.126 Uiso 0.50(2) 1 calc R U P A 2
C4' C 0.7362(9) 0.4416(9) 0.0949(11) 0.087(6) Uiso 0.50(2) 1 d D U P A 2
H4' H 0.7558 0.4607 0.0563 0.104 Uiso 0.50(2) 1 calc R U P A 2
C5' C 0.6832(11) 0.4590(12) 0.1107(14) 0.118(9) Uiso 0.50(2) 1 d D U P A 2
H5' H 0.6654 0.4872 0.0824 0.141 Uiso 0.50(2) 1 calc R U P A 2
C6' C 0.6565(10) 0.4307(10) 0.1741(12) 0.111(7) Uiso 0.50(2) 1 d D U P A 2
H6' H 0.6203 0.4412 0.1888 0.133 Uiso 0.50(2) 1 calc R U P A 2
O4 O 0.5994(5) 0.5035(7) 0.3861(6) 0.095(3) Uiso 0.5 1 d . . P . .
O5 O 0.6014(8) 0.5796(8) 0.502(2) 0.096(7) Uiso 0.25 1 d . . P . .
O6 O 0.5000 0.5000 0.5000 0.091(4) Uiso 1 8 d S . P . .
Li1 Li 0.5000 0.5000 0.396(3) 0.102(16) Uiso 0.5 4 d S . P . .

loop_
_atom_site_aniso_label
_atom_site_aniso_U_11
_atom_site_aniso_U_22
_atom_site_aniso_U_33
_atom_site_aniso_U_23
_atom_site_aniso_U_13
_atom_site_aniso_U_12
Ni1 0.0642(8) 0.0861(9) 0.0718(8) -0.0137(9) 0.000 0.000
O2 0.062(4) 0.086(4) 0.075(4) -0.006(5) 0.000 0.000
O3 0.063(4) 0.149(8) 0.117(6) -0.040(8) 0.000 0.000
P1 0.093(2) 0.098(2) 0.0612(10) -0.0114(13) -0.0040(12) -0.0126(12)
O1 0.105(5) 0.078(4) 0.100(4) -0.039(4) -0.034(4) 0.010(3)
N1 0.103(7) 0.118(7) 0.078(4) -0.030(5) -0.009(5) 0.019(5)
C11 0.080(6) 0.088(6) 0.066(5) -0.026(5) 0.006(4) -0.005(5)
C12 0.072(6) 0.096(7) 0.068(5) 0.001(5) 0.000(4) -0.005(5)
N13 0.066(4) 0.097(5) 0.070(4) -0.005(4) 0.000(3) -0.001(4)
C14 0.071(5) 0.094(6) 0.087(5) -0.022(7) -0.015(6) 0.020(4)
C15 0.087(6) 0.103(7) 0.100(8) -0.023(6) -0.016(6) 0.018(5)
C16 0.114(8) 0.081(6) 0.073(5) -0.011(5) -0.004(5) 0.026(6)
N2 0.129(7) 0.113(6) 0.054(4) -0.006(4) -0.001(4) -0.020(6)
C21 0.096(6) 0.072(6) 0.071(5) -0.008(4) -0.005(5) 0.011(5)
C22 0.090(6) 0.065(5) 0.070(5) -0.006(4) -0.001(4) 0.001(5)
N23 0.084(5) 0.076(4) 0.076(4) -0.013(4) -0.020(3) 0.004(4)
C24 0.068(6) 0.076(5) 0.071(4) -0.002(4) -0.009(4) -0.007(5)
C25 0.107(8) 0.095(6) 0.091(6) -0.023(5) -0.044(6) 0.008(7)
C26 0.100(7) 0.079(6) 0.074(5) -0.013(5) -0.002(5) -0.015(5)

loop_
_atom_type_symbol
_atom_type_description
_atom_type_scat_dispersion_real
_atom_type_scat_dispersion_imag
_atom_type_scat_source
C C 0.0033 0.0016 'International Tables Vol C Tables 4.2.6.8 and 6.1.1.4'
H H 0.0000 0.0000 'International Tables Vol C Tables 4.2.6.8 and 6.1.1.4'
Li Li -0.0003 0.0001 'International Tables Vol C Tables 4.2.6.8 and 6.1.1.4'
N N 0.0061 0.0033 'International Tables Vol C Tables 4.2.6.8 and 6.1.1.4'
O O 0.0106 0.0060 'International Tables Vol C Tables 4.2.6.8 and 6.1.1.4'
P P 0.1023 0.0942 'International Tables Vol C Tables 4.2.6.8 and 6.1.1.4'
Ni Ni 0.3393 1.1124 'International Tables Vol C Tables 4.2.6.8 and 6.1.1.4'

loop_
_geom_angle_atom_site_label_1
_geom_angle_atom_site_label_2
_geom_angle_atom_site_label_3
_geom_angle
_geom_angle_site_symmetry_1
_geom_angle_site_symmetry_3
N13 Ni1 N13 178.2(4) 6_566 .
N13 Ni1 O3 90.9(2) 6_566 .
N13 Ni1 O3 90.9(2) . .
N13 Ni1 O2 89.1(2) 6_566 .
N13 Ni1 O2 89.1(2) . .
O3 Ni1 O2 180.0 . .
N13 Ni1 N23 90.2(3) 6_566 8_666
N13 Ni1 N23 89.8(3) . 8_666
O3 Ni1 N23 89.00(19) . 8_666
O2 Ni1 N23 91.00(19) . 8_666
N13 Ni1 N23 89.8(3) 6_566 3_655
N13 Ni1 N23 90.2(3) . 3_655
O3 Ni1 N23 89.00(19) . 3_655
O2 Ni1 N23 91.00(19) . 3_655
N23 Ni1 N23 178.0(4) 8_666 3_655
O1 P1 N1 111.5(3) . .
O1 P1 N2 116.7(5) . .
N1 P1 N2 101.0(5) . .
O1 P1 C1 103.5(8) . .
N1 P1 C1 119.5(8) . .
N2 P1 C1 105.3(8) . .
O1 P1 C1' 119.3(8) . .
N1 P1 C1' 104.1(7) . .
N2 P1 C1' 102.0(8) . .
C11 N1 P1 128.9(8) . .
C11 N1 H1A 115.6 . .
P1 N1 H1A 115.6 . .
C16 C11 C12 120.9(8) . .
C16 C11 N1 120.2(9) . .
C12 C11 N1 118.8(9) . .
C11 C12 N13 120.8(8) . .
C11 C12 H12 119.6 . .
N13 C12 H12 119.6 . .
C14 N13 C12 114.6(8) . .
C14 N13 Ni1 124.7(6) . .
C12 N13 Ni1 120.3(6) . .
C15 C14 N13 125.5(9) . .
C15 C14 H14 117.3 . .
N13 C14 H14 117.3 . .
C14 C15 C16 120.0(9) . .
C14 C15 H15 120.0 . .
C16 C15 H15 120.0 . .
C11 C16 C15 117.7(9) . .
C11 C16 H16 121.2 . .
C15 C16 H16 121.2 . .
C21 N2 P1 127.2(6) . .
C21 N2 H2A 116.4 . .
P1 N2 H2A 116.4 . .
N2 C21 C26 118.0(8) . .
N2 C21 C22 124.4(8) . .
C26 C21 C22 117.6(9) . .
N23 C22 C21 123.6(9) . .
N23 C22 H22 118.2 . .
C21 C22 H22 118.2 . .
C22 N23 C24 119.8(7) . .
C22 N23 Ni1 121.6(5) . 4_565
C24 N23 Ni1 118.4(6) . 4_565
N23 C24 C25 117.3(9) . .
N23 C24 H24 121.4 . .
C25 C24 H24 121.4 . .
C26 C25 C24 121.6(8) . .
C26 C25 H25 119.2 . .
C24 C25 H25 119.2 . .
C25 C26 C21 119.7(9) . .
C25 C26 H26 120.1 . .
C21 C26 H26 120.1 . .
C2 C1 C6 123.3(18) . .
C2 C1 P1 115.3(14) . .
C6 C1 P1 121.3(15) . .
C1 C2 C3 119.7(19) . .
C1 C2 H2 120.1 . .
C3 C2 H2 120.1 . .
C4 C3 C2 114.7(19) . .
C4 C3 H3 122.6 . .
C2 C3 H3 122.6 . .
C3 C4 C5 128(2) . .
C3 C4 H4 115.9 . .
C5 C4 H4 115.9 . .
C4 C5 C6 116.8(19) . .
C4 C5 H5 121.6 . .
C6 C5 H5 121.6 . .
C1 C6 C5 117(2) . .
C1 C6 H6 121.4 . .
C5 C6 H6 121.4 . .
C2' C1' C6' 122.7(19) . .
C2' C1' P1 124.3(13) . .
C6' C1' P1 113.0(15) . .
C1' C2' C3' 117(2) . .
C1' C2' H2' 121.6 . .
C3' C2' H2' 121.6 . .
C4' C3' C2' 119(2) . .
C4' C3' H3' 120.3 . .
C2' C3' H3' 120.3 . .
C3' C4' C5' 125(2) . .
C3' C4' H4' 117.6 . .
C5' C4' H4' 117.6 . .
C4' C5' C6' 115(2) . .
C4' C5' H5' 122.5 . .
C6' C5' H5' 122.5 . .
C1' C6' C5' 121(2) . .
C1' C6' H6' 119.5 . .
C5' C6' H6' 119.5 . .
Li1 O6 Li1 180.0 5_656 .
O6 Li1 O4 94.2(15) . 2_665
O6 Li1 O4 94.2(15) . 4_565
O4 Li1 O4 89.7(2) 2_665 4_565
O6 Li1 O4 94.2(15) . 3_655
O4 Li1 O4 89.7(2) 2_665 3_655
O4 Li1 O4 172(3) 4_565 3_655
O6 Li1 O4 94.2(15) . .
O4 Li1 O4 172(3) 2_665 .
O4 Li1 O4 89.7(2) 4_565 .
O4 Li1 O4 89.7(2) 3_655 .

loop_
_geom_bond_atom_site_label_1
_geom_bond_atom_site_label_2
_geom_bond_distance
_geom_bond_site_symmetry_2
Ni1 N13 2.070(7) 6_566
Ni1 N13 2.070(7) .
Ni1 O3 2.099(7) .
Ni1 O2 2.101(6) .
Ni1 N23 2.107(7) 8_666
Ni1 N23 2.107(7) 3_655
P1 O1 1.441(6) .
P1 N1 1.608(7) .
P1 N2 1.635(8) .
P1 C1 1.741(17) .
P1 C1' 1.819(19) .
N1 C11 1.443(12) .
N1 H1A 0.8800 .
C11 C16 1.330(12) .
C11 C12 1.362(13) .
C12 N13 1.401(10) .
C12 H12 0.9500 .
N13 C14 1.317(10) .
C14 C15 1.307(12) .
C14 H14 0.9500 .
C15 C16 1.376(13) .
C15 H15 0.9500 .
C16 H16 0.9500 .
N2 C21 1.390(11) .
N2 H2A 0.8800 .
C21 C26 1.390(11) .
C21 C22 1.387(12) .
C22 N23 1.323(10) .
C22 H22 0.9500 .
N23 C24 1.361(10) .
N23 Ni1 2.107(7) 4_565
C24 C25 1.446(12) .
C24 H24 0.9500 .
C25 C26 1.318(13) .
C25 H25 0.9500 .
C26 H26 0.9500 .
C1 C2 1.393(19) .
C1 C6 1.40(2) .
C2 C3 1.469(19) .
C2 H2 0.9500 .
C3 C4 1.36(2) .
C3 H3 0.9500 .
C4 C5 1.38(2) .
C4 H4 0.9500 .
C5 C6 1.467(19) .
C5 H5 0.9500 .
C6 H6 0.9500 .
C1' C2' 1.377(19) .
C1' C6' 1.38(2) .
C2' C3' 1.462(19) .
C2' H2' 0.9500 .
C3' C4' 1.37(2) .
C3' H3' 0.9500 .
C4' C5' 1.38(2) .
C4' H4' 0.9500 .
C5' C6' 1.46(2) .
C5' H5' 0.9500 .
C6' H6' 0.9500 .
O4 Li1 2.415(12) .
O5 O5 0.75(4) 7_556
O6 Li1 1.83(6) 5_656
O6 Li1 1.83(6) .
Li1 O4 2.415(12) 2_665
Li1 O4 2.415(12) 4_565
Li1 O4 2.415(12) 3_655
